data_7101641
loop_
_publ_author_name
'Ram\'irez, Juan'
'Stadler, Adrian-Mihail'
'Kyritsakas, Nathalie'
'Lehn, Jean-Marie'

_publ_section_title
;
 Solvent-modulated reversible conversion of a [2 x 2]-grid into a
 pincer-like complex.
;
_journal_issue 3
_journal_name_full 'Chemical communications (Cambridge, England)'
_journal_page_first 237
_journal_page_last 239
_journal_paper_doi 10.1039/b612222a
_journal_year 2007
_chemical_formula_moiety 'C92 H84 Co4 N36, 10(C H3 N O2), 8( B F4)'
_chemical_formula_sum 'C102 H114 B8 Co4 F32 N46 O20'
_chemical_formula_weight 3234.59
_space_group_IT_number 86
_symmetry_cell_setting tetragonal
_symmetry_space_group_name_Hall '-P 4bc'
_symmetry_space_group_name_H-M 'P 42/n :2'
_atom_sites_solution_hydrogens geom
_atom_sites_solution_primary direct
_atom_sites_solution_secondary difmap
_audit_creation_method SHELXL-97
_cell_angle_alpha 90.00
_cell_angle_beta 90.00
_cell_angle_gamma 90.00
_cell_formula_units_Z 2
_cell_length_a 17.2360(4)
_cell_length_b 17.2360(4)
_cell_length_c 24.4290(4)
_cell_measurement_reflns_used 9321
_cell_measurement_temperature 173(2)
_cell_measurement_theta_max 30.034
_cell_measurement_theta_min 0.998
_cell_volume 7257.4(3)
_computing_cell_refinement 'Bruker SMART'
_computing_data_collection 'Bruker SMART'
_computing_data_reduction 'Bruker SAINT'
_computing_molecular_graphics 'Bruker SHELXTL'
_computing_publication_material 'Bruker SHELXTL'
_computing_structure_refinement 'SHELXL-97 (Sheldrick, 1997)'
_computing_structure_solution 'SHELXS-97 (Sheldrick, 1990)'
_diffrn_ambient_temperature 173(2)
_diffrn_measured_fraction_theta_full 0.999
_diffrn_measured_fraction_theta_max 0.999
_diffrn_measurement_device_type 'CCD area detector'
_diffrn_measurement_method 'phi and omega scans'
_diffrn_radiation_monochromator graphite
_diffrn_radiation_source 'fine-focus sealed tube'
_diffrn_radiation_type MoK\a
_diffrn_radiation_wavelength 0.71073
_diffrn_reflns_av_R_equivalents 0.0455
_diffrn_reflns_av_sigmaI/netI 0.0827
_diffrn_reflns_limit_h_max 24
_diffrn_reflns_limit_h_min -24
_diffrn_reflns_limit_k_max 17
_diffrn_reflns_limit_k_min -17
_diffrn_reflns_limit_l_max 34
_diffrn_reflns_limit_l_min -27
_diffrn_reflns_number 19072
_diffrn_reflns_theta_full 30.02
_diffrn_reflns_theta_max 30.02
_diffrn_reflns_theta_min 1.45
_exptl_absorpt_coefficient_mu 0.566
_exptl_absorpt_correction_T_max 0.8952
_exptl_absorpt_correction_T_min 0.8952
_exptl_absorpt_correction_type none
_exptl_crystal_colour violet
_exptl_crystal_density_diffrn 1.480
_exptl_crystal_density_meas ?
_exptl_crystal_density_method 'not measured'
_exptl_crystal_description prism
_exptl_crystal_F_000 3288
_exptl_crystal_size_max 0.20
_exptl_crystal_size_mid 0.20
_exptl_crystal_size_min 0.20
_refine_diff_density_max 1.797
_refine_diff_density_min -1.067
_refine_diff_density_rms 0.245
_refine_ls_extinction_method none
_refine_ls_goodness_of_fit_ref 1.158
_refine_ls_hydrogen_treatment riding
_refine_ls_matrix_type full
_refine_ls_number_parameters 453
_refine_ls_number_reflns 10614
_refine_ls_number_restraints 19
_refine_ls_restrained_S_all 1.169
_refine_ls_R_factor_all 0.1780
_refine_ls_R_factor_gt 0.1225
_refine_ls_shift/su_max 0.008
_refine_ls_shift/su_mean 0.000
_refine_ls_structure_factor_coef Fsqd
_refine_ls_weighting_details 'calc w=1/[\s^2^(Fo^2^)+(0.2600P)^2^+0.0200P] where P=(Fo^2^+2Fc^2^)/3'
_refine_ls_weighting_scheme calc
_refine_ls_wR_factor_gt 0.3639
_refine_ls_wR_factor_ref 0.4049
_reflns_number_gt 6475
_reflns_number_total 10614
_reflns_threshold_expression >2sigma(I)
_cod_data_source_file b612222a.txt
_cod_data_source_block shelxl
_cod_depositor_comments
;
The following automatic conversions were performed:
'_symmetry_cell_setting' value 'Tetragonal' changed to 'tetragonal'
according to '/home/saulius/struct/CIF-dictionaries/cif_core.dic'
dictionary named 'cif_core.dic' version 2.4.1 from 2010-06-29.

Automatic conversion script
Id: cif_fix_enum 1527 2010-12-29 10:47:43Z saulius 

The following automatic conversions were performed:

'_exptl_crystal_density_meas' value 'none' was changed to '?' - the
value is perceived as not measured.

Automatic conversion script
Id: cif_fix_values 3008 2015-01-20 13:52:24Z robertas 
;
_cod_original_sg_symbol_H-M P42/n
_cod_database_code 7101641

loop_
_symmetry_equiv_pos_as_xyz
'x, y, z'
'-x+1/2, -y+1/2, z'
'-y, x+1/2, z+1/2'
'y+1/2, -x, z+1/2'
'-x, -y, -z'
'x-1/2, y-1/2, -z'
'y, -x-1/2, -z-1/2'
'-y-1/2, x, -z-1/2'

loop_
_atom_site_label
_atom_site_type_symbol
_atom_site_fract_x
_atom_site_fract_y
_atom_site_fract_z
_atom_site_U_iso_or_equiv
_atom_site_adp_type
_atom_site_occupancy
_atom_site_symmetry_multiplicity
_atom_site_calc_flag
_atom_site_refinement_flags
Co1 Co 0.81947(4) 0.49617(4) 0.23543(2) 0.0253(2) Uani 1 1 d .
N1 N 0.9207(3) 0.4245(3) 0.23873(16) 0.0322(9) Uani 1 1 d .
C1 C 0.9654(3) 0.3988(3) 0.1974(2) 0.0400(12) Uani 1 1 d .
H1 H 0.9557 0.4172 0.1614 0.048 Uiso 1 1 calc R
C2 C 1.0250(4) 0.3466(4) 0.2058(3) 0.0508(15) Uani 1 1 d .
H2 H 1.0555 0.3301 0.1756 0.061 Uiso 1 1 calc R
C3 C 1.0412(4) 0.3178(4) 0.2577(3) 0.0555(16) Uani 1 1 d .
H3 H 1.0820 0.2817 0.2635 0.067 Uiso 1 1 calc R
C4 C 0.9954(3) 0.3437(4) 0.3006(2) 0.0467(14) Uani 1 1 d .
H4 H 1.0045 0.3258 0.3368 0.056 Uiso 1 1 calc R
C5 C 0.9365(3) 0.3959(3) 0.2901(2) 0.0338(10) Uani 1 1 d .
C6 C 0.8868(3) 0.4256(3) 0.33351(19) 0.0325(10) Uani 1 1 d .
H6 H 0.8944 0.4119 0.3708 0.039 Uiso 1 1 calc R
N2 N 0.8320(2) 0.4713(2) 0.31843(15) 0.0269(8) Uani 1 1 d .
N3 N 0.7808(2) 0.5027(2) 0.35532(15) 0.0291(8) Uani 1 1 d .
C7 C 0.7871(3) 0.4859(3) 0.41476(19) 0.0369(11) Uani 1 1 d .
H7A H 0.7503 0.5185 0.4349 0.055 Uiso 1 1 calc R
H7B H 0.8400 0.4970 0.4272 0.055 Uiso 1 1 calc R
H7C H 0.7750 0.4311 0.4214 0.055 Uiso 1 1 calc R
C8 C 0.7227(3) 0.5451(3) 0.33366(17) 0.0254(9) Uani 1 1 d .
N4 N 0.7222(2) 0.5529(2) 0.27779(14) 0.0245(8) Uani 1 1 d .
C9 C 0.6608(3) 0.5902(3) 0.25819(16) 0.0252(9) Uani 1 1 d .
N5 N 0.6030(2) 0.6214(2) 0.28832(14) 0.0248(8) Uani 1 1 d .
C10 C 0.6122(3) 0.6123(2) 0.34350(16) 0.0243(8) Uani 1 1 d .
N6 N 0.6712(2) 0.5763(2) 0.36705(14) 0.0277(8) Uani 1 1 d .
C11 C 0.6539(3) 0.5961(3) 0.19782(17) 0.0313(10) Uani 1 1 d .
C12 C 0.6950(3) 0.6508(3) 0.1690(2) 0.0424(13) Uani 1 1 d .
H12 H 0.7266 0.6873 0.1877 0.051 Uiso 1 1 calc R
C13 C 0.6899(5) 0.6525(5) 0.1126(2) 0.063(2) Uani 1 1 d .
H13 H 0.7164 0.6919 0.0928 0.076 Uiso 1 1 calc R
C14 C 0.6479(4) 0.5990(5) 0.0849(2) 0.064(2) Uani 1 1 d .
H14 H 0.6465 0.6006 0.0460 0.077 Uiso 1 1 calc R
C15 C 0.6060(4) 0.5407(5) 0.1131(2) 0.066(2) Uani 1 1 d .
H15 H 0.5760 0.5033 0.0939 0.079 Uiso 1 1 calc R
C16 C 0.6106(3) 0.5404(3) 0.1700(2) 0.0415(12) Uani 1 1 d .
H16 H 0.5837 0.5017 0.1901 0.050 Uiso 1 1 calc R
N7 N 0.5568(2) 0.6429(2) 0.37679(14) 0.0307(9) Uani 1 1 d .
C17 C 0.5605(3) 0.6391(3) 0.43677(19) 0.0395(12) Uani 1 1 d .
H17A H 0.5710 0.6909 0.4515 0.059 Uiso 1 1 calc R
H17B H 0.6020 0.6036 0.4478 0.059 Uiso 1 1 calc R
H17C H 0.5108 0.6203 0.4511 0.059 Uiso 1 1 calc R
N8 N 0.5004(2) 0.6836(2) 0.35019(17) 0.0282(9) Uani 1 1 d .
C18 C 0.4490(3) 0.7219(3) 0.37540(18) 0.0323(10) Uani 1 1 d .
H18 H 0.4469 0.7228 0.4143 0.039 Uiso 1 1 calc R
C19 C 0.3934(3) 0.7642(3) 0.3423(2) 0.0324(10) Uani 1 1 d .
N9 N 0.4030(2) 0.7567(2) 0.28657(16) 0.0301(8) Uani 1 1 d .
C20 C 0.3556(3) 0.7959(3) 0.2535(2) 0.0400(12) Uani 1 1 d .
H20 H 0.3610 0.7905 0.2150 0.048 Uiso 1 1 calc R
C21 C 0.2982(4) 0.8449(4) 0.2745(3) 0.0526(15) Uani 1 1 d .
H21 H 0.2664 0.8741 0.2502 0.063 Uiso 1 1 calc R
C22 C 0.2877(3) 0.8509(3) 0.3286(3) 0.0505(15) Uani 1 1 d .
H22 H 0.2471 0.8822 0.3427 0.061 Uiso 1 1 calc R
C23 C 0.3358(3) 0.8116(3) 0.3635(2) 0.0426(13) Uani 1 1 d .
H23 H 0.3298 0.8169 0.4020 0.051 Uiso 1 1 calc R
B1 B 0.3290(5) 0.5444(6) 0.0344(3) 0.061(2) Uani 1 1 d .
F1 F 0.3115(5) 0.5768(5) -0.0143(2) 0.149(3) Uani 1 1 d .
F2 F 0.4074(3) 0.5378(3) 0.0413(2) 0.0954(16) Uani 1 1 d .
F3 F 0.2996(3) 0.5870(3) 0.07740(15) 0.0732(13) Uani 1 1 d .
F4 F 0.2959(4) 0.4742(4) 0.0317(3) 0.151(3) Uani 1 1 d .
C24 C 0.1033(9) 0.5466(10) 0.0954(6) 0.165(7) Uani 1 1 d .
H24A H 0.1143 0.4971 0.0772 0.248 Uiso 1 1 calc R
H24B H 0.1426 0.5849 0.0849 0.248 Uiso 1 1 calc R
H24C H 0.0519 0.5651 0.0844 0.248 Uiso 1 1 calc R
N10 N 0.1050(4) 0.5357(4) 0.1538(4) 0.081(2) Uani 1 1 d .
O1 O 0.1559(5) 0.4975(5) 0.1769(5) 0.127(3) Uani 1 1 d .
O2 O 0.0555(4) 0.5684(4) 0.1800(3) 0.098(2) Uani 1 1 d .
C25 C 0.0359(7) 0.1388(7) 0.0570(5) 0.1202(16) Uani 1 1 d .
H25A H 0.0669 0.0962 0.0418 0.180 Uiso 1 1 calc R
H25B H 0.0528 0.1880 0.0408 0.180 Uiso 1 1 calc R
H25C H -0.0190 0.1302 0.0485 0.180 Uiso 1 1 calc R
N11 N 0.0467(7) 0.1417(7) 0.1184(5) 0.1202(16) Uani 1 1 d .
O3 O 0.0977(5) 0.1786(5) 0.1393(3) 0.1202(16) Uani 1 1 d .
O4 O 0.0073(5) 0.0986(5) 0.1465(3) 0.1202(16) Uani 1 1 d .
C26 C 0.2500 0.7500 0.0360(4) 0.072(3) Uani 1 2 d S
H26A H 0.2823 0.7928 0.0226 0.108 Uiso 0.50 1 calc PR
H26B H 0.1968 0.7566 0.0226 0.108 Uiso 0.50 1 calc PR
H26C H 0.2709 0.7006 0.0226 0.108 Uiso 0.50 1 calc PR
N12 N 0.2500 0.7500 0.0981(3) 0.092(4) Uani 1 2 d S
O5 O 0.1899(4) 0.7318(5) 0.1208(3) 0.105(2) Uani 1 1 d .
B2 B 0.5468(6) 0.1508(6) 0.0455(4) 0.079(3) Uiso 1 1 d D
F5 F 0.5197(4) 0.0763(4) 0.0688(3) 0.143(3) Uiso 1 1 d D
F6 F 0.4929(7) 0.1722(7) 0.0097(4) 0.102(4) Uiso 0.50 1 d PD
F7 F 0.5559(9) 0.2040(7) 0.0847(5) 0.127(4) Uiso 0.50 1 d PD
F8 F 0.6142(8) 0.1309(9) 0.0170(6) 0.160(6) Uiso 0.50 1 d PD
F6A F 0.6156(8) 0.1550(10) 0.0713(7) 0.167(6) Uiso 0.50 1 d PD
F7A F 0.4956(12) 0.2002(10) 0.0769(8) 0.209(9) Uiso 0.50 1 d PD
F8A F 0.5332(8) 0.1494(7) -0.0042(4) 0.106(4) Uiso 0.50 1 d PD

loop_
_atom_site_aniso_label
_atom_site_aniso_U_11
_atom_site_aniso_U_22
_atom_site_aniso_U_33
_atom_site_aniso_U_23
_atom_site_aniso_U_13
_atom_site_aniso_U_12
Co1 0.0279(4) 0.0259(4) 0.0221(4) -0.0012(2) -0.0005(2) -0.0004(2)
N1 0.031(2) 0.033(2) 0.033(2) -0.0021(16) 0.0004(16) -0.0028(17)
C1 0.039(3) 0.041(3) 0.041(3) -0.006(2) 0.008(2) 0.002(2)
C2 0.040(3) 0.052(4) 0.060(4) -0.016(3) 0.013(3) 0.006(3)
C3 0.040(3) 0.055(4) 0.071(4) 0.009(3) 0.001(3) 0.017(3)
C4 0.040(3) 0.051(3) 0.049(3) 0.003(3) -0.003(2) 0.015(3)
C5 0.031(2) 0.032(2) 0.038(2) -0.003(2) -0.002(2) 0.003(2)
C6 0.038(3) 0.031(2) 0.028(2) 0.0069(18) -0.0026(19) 0.002(2)
N2 0.0288(19) 0.0276(19) 0.0242(17) -0.0014(15) -0.0001(14) 0.0024(15)
N3 0.032(2) 0.035(2) 0.0207(17) 0.0059(14) 0.0029(15) 0.0059(17)
C7 0.045(3) 0.041(3) 0.024(2) 0.0122(19) -0.002(2) 0.003(2)
C8 0.032(2) 0.024(2) 0.0200(18) 0.0031(15) -0.0018(16) -0.0044(17)
N4 0.0256(18) 0.0258(18) 0.0221(16) 0.0017(14) -0.0001(14) -0.0001(14)
C9 0.029(2) 0.026(2) 0.0211(18) 0.0017(16) 0.0035(16) -0.0010(18)
N5 0.0315(19) 0.0242(18) 0.0187(16) 0.0003(13) 0.0023(14) 0.0016(15)
C10 0.029(2) 0.022(2) 0.0219(18) -0.0011(15) 0.0012(16) -0.0010(17)
N6 0.033(2) 0.032(2) 0.0181(15) 0.0029(14) 0.0035(14) 0.0004(16)
C11 0.031(2) 0.043(3) 0.0198(19) 0.0010(18) 0.0018(17) 0.013(2)
C12 0.047(3) 0.044(3) 0.036(3) 0.009(2) 0.008(2) 0.015(2)
C13 0.081(5) 0.074(5) 0.035(3) 0.026(3) 0.021(3) 0.028(4)
C14 0.075(5) 0.095(6) 0.022(2) 0.006(3) -0.001(3) 0.036(4)
C15 0.062(4) 0.094(5) 0.041(3) -0.024(3) -0.018(3) 0.038(4)
C16 0.050(3) 0.048(3) 0.027(2) -0.009(2) -0.012(2) 0.009(3)
N7 0.035(2) 0.035(2) 0.0218(17) 0.0026(15) 0.0048(15) 0.0085(17)
C17 0.044(3) 0.050(3) 0.024(2) 0.006(2) 0.006(2) 0.011(2)
N8 0.0257(19) 0.034(2) 0.0247(19) 0.0002(15) 0.0024(14) 0.0030(16)
C18 0.031(2) 0.038(3) 0.027(2) -0.0017(18) 0.0070(18) 0.001(2)
C19 0.029(2) 0.035(2) 0.033(2) -0.0046(19) 0.0109(19) 0.0011(19)
N9 0.029(2) 0.031(2) 0.0300(19) 0.0003(16) 0.0031(16) 0.0040(16)
C20 0.035(3) 0.040(3) 0.046(3) -0.004(2) -0.002(2) 0.003(2)
C21 0.040(3) 0.045(3) 0.073(4) -0.002(3) -0.007(3) 0.014(3)
C22 0.038(3) 0.042(3) 0.071(4) -0.006(3) 0.006(3) 0.014(2)
C23 0.039(3) 0.041(3) 0.048(3) -0.007(2) 0.011(2) 0.007(2)
B1 0.054(4) 0.081(6) 0.048(4) -0.022(4) -0.008(3) -0.005(4)
F1 0.175(7) 0.216(8) 0.056(3) -0.044(4) -0.032(4) 0.071(6)
F2 0.073(3) 0.101(4) 0.112(4) -0.040(3) -0.003(3) 0.011(3)
F3 0.075(3) 0.094(3) 0.051(2) -0.024(2) -0.0135(19) 0.014(2)
F4 0.130(6) 0.125(5) 0.199(8) -0.086(5) 0.063(5) -0.060(5)
C24 0.136(12) 0.185(16) 0.175(15) -0.057(12) 0.072(11) -0.061(12)
N10 0.041(3) 0.072(5) 0.129(7) 0.001(5) 0.001(4) 0.000(3)
O1 0.081(5) 0.113(6) 0.186(9) 0.025(5) -0.009(6) 0.025(4)
O2 0.066(4) 0.097(5) 0.130(6) -0.001(4) 0.000(4) 0.011(4)
C25 0.112(4) 0.127(4) 0.121(4) 0.023(3) 0.012(3) -0.009(3)
N11 0.112(4) 0.127(4) 0.121(4) 0.023(3) 0.012(3) -0.009(3)
O3 0.112(4) 0.127(4) 0.121(4) 0.023(3) 0.012(3) -0.009(3)
O4 0.112(4) 0.127(4) 0.121(4) 0.023(3) 0.012(3) -0.009(3)
C26 0.081(8) 0.086(8) 0.049(5) 0.000 0.000 0.021(6)
N12 0.103(8) 0.134(10) 0.039(4) 0.000 0.000 0.060(8)
O5 0.086(4) 0.157(7) 0.073(4) 0.031(4) 0.036(3) 0.040(4)

loop_
_atom_type_symbol
_atom_type_description
_atom_type_scat_dispersion_real
_atom_type_scat_dispersion_imag
_atom_type_scat_source
C C 0.0033 0.0016 'International Tables Vol C Tables 4.2.6.8 and 6.1.1.4'
H H 0.0000 0.0000 'International Tables Vol C Tables 4.2.6.8 and 6.1.1.4'
F F 0.0171 0.0103 'International Tables Vol C Tables 4.2.6.8 and 6.1.1.4'
N N 0.0061 0.0033 'International Tables Vol C Tables 4.2.6.8 and 6.1.1.4'
O O 0.0106 0.0060 'International Tables Vol C Tables 4.2.6.8 and 6.1.1.4'
Co Co 0.3494 0.9721 'International Tables Vol C Tables 4.2.6.8 and 6.1.1.4'
B B 0.0013 0.0007 'International Tables Vol C Tables 4.2.6.8 and 6.1.1.4'

loop_
_geom_angle_atom_site_label_1
_geom_angle_atom_site_label_2
_geom_angle_atom_site_label_3
_geom_angle
_geom_angle_site_symmetry_1
_geom_angle_site_symmetry_3
N2 Co1 N8 169.12(15) . 8_756
N2 Co1 N1 76.12(15) . .
N8 Co1 N1 94.50(15) 8_756 .
N2 Co1 N9 98.82(15) . 8_756
N8 Co1 N9 76.12(15) 8_756 8_756
N1 Co1 N9 94.37(16) . 8_756
N2 Co1 N5 112.57(14) . 8_756
N8 Co1 N5 73.55(13) 8_756 8_756
N1 Co1 N5 96.67(15) . 8_756
N9 Co1 N5 148.38(14) 8_756 8_756
N2 Co1 N4 73.29(14) . .
N8 Co1 N4 115.81(15) 8_756 .
N1 Co1 N4 149.38(14) . .
N9 Co1 N4 89.10(15) 8_756 .
N5 Co1 N4 96.10(14) 8_756 .
C1 N1 C5 117.0(5) . .
C1 N1 Co1 129.0(4) . .
C5 N1 Co1 113.7(3) . .
N1 C1 C2 121.9(5) . .
N1 C1 H1 119.0 . .
C2 C1 H1 119.0 . .
C1 C2 C3 121.2(5) . .
C1 C2 H2 119.4 . .
C3 C2 H2 119.4 . .
C4 C3 C2 117.4(6) . .
C4 C3 H3 121.3 . .
C2 C3 H3 121.3 . .
C5 C4 C3 119.3(5) . .
C5 C4 H4 120.3 . .
C3 C4 H4 120.3 . .
N1 C5 C4 123.2(5) . .
N1 C5 C6 115.0(4) . .
C4 C5 C6 121.9(5) . .
N2 C6 C5 116.1(4) . .
N2 C6 H6 122.0 . .
C5 C6 H6 122.0 . .
C6 N2 N3 121.7(4) . .
C6 N2 Co1 118.8(3) . .
N3 N2 Co1 119.4(3) . .
C8 N3 N2 115.7(4) . .
C8 N3 C7 122.9(4) . .
N2 N3 C7 121.3(4) . .
N3 C7 H7A 109.5 . .
N3 C7 H7B 109.5 . .
H7A C7 H7B 109.5 . .
N3 C7 H7C 109.5 . .
H7A C7 H7C 109.5 . .
H7B C7 H7C 109.5 . .
N6 C8 N3 118.6(4) . .
N6 C8 N4 124.8(4) . .
N3 C8 N4 116.6(4) . .
C9 N4 C8 114.3(4) . .
C9 N4 Co1 130.8(3) . .
C8 N4 Co1 114.8(3) . .
N4 C9 N5 125.8(4) . .
N4 C9 C11 117.2(4) . .
N5 C9 C11 117.0(4) . .
C9 N5 C10 114.0(4) . .
C9 N5 Co1 131.6(3) . 7_576
C10 N5 Co1 114.4(3) . 7_576
N6 C10 N7 117.5(4) . .
N6 C10 N5 124.9(4) . .
N7 C10 N5 117.6(4) . .
C8 N6 C10 116.1(4) . .
C12 C11 C16 119.9(5) . .
C12 C11 C9 121.0(5) . .
C16 C11 C9 118.8(4) . .
C11 C12 C13 119.5(6) . .
C11 C12 H12 120.2 . .
C13 C12 H12 120.2 . .
C14 C13 C12 121.2(6) . .
C14 C13 H13 119.4 . .
C12 C13 H13 119.4 . .
C13 C14 C15 120.9(5) . .
C13 C14 H14 119.6 . .
C15 C14 H14 119.6 . .
C16 C15 C14 117.3(7) . .
C16 C15 H15 121.3 . .
C14 C15 H15 121.3 . .
C15 C16 C11 121.0(6) . .
C15 C16 H16 119.5 . .
C11 C16 H16 119.5 . .
C10 N7 N8 114.5(3) . .
C10 N7 C17 123.3(4) . .
N8 N7 C17 122.0(4) . .
N7 C17 H17A 109.5 . .
N7 C17 H17B 109.5 . .
H17A C17 H17B 109.5 . .
N7 C17 H17C 109.5 . .
H17A C17 H17C 109.5 . .
H17B C17 H17C 109.5 . .
C18 N8 N7 122.4(4) . .
C18 N8 Co1 118.4(3) . 7_576
N7 N8 Co1 119.2(3) . 7_576
N8 C18 C19 117.0(4) . .
N8 C18 H18 121.5 . .
C19 C18 H18 121.5 . .
N9 C19 C23 120.7(5) . .
N9 C19 C18 115.0(4) . .
C23 C19 C18 124.2(5) . .
C20 N9 C19 118.5(4) . .
C20 N9 Co1 128.2(4) . 7_576
C19 N9 Co1 113.3(3) . 7_576
N9 C20 C21 121.2(5) . .
N9 C20 H20 119.4 . .
C21 C20 H20 119.4 . .
C22 C21 C20 120.2(6) . .
C22 C21 H21 119.9 . .
C20 C21 H21 119.9 . .
C21 C22 C23 119.8(5) . .
C21 C22 H22 120.1 . .
C23 C22 H22 120.1 . .
C22 C23 C19 119.5(5) . .
C22 C23 H23 120.3 . .
C19 C23 H23 120.3 . .
F4 B1 F1 103.7(7) . .
F4 B1 F2 110.7(8) . .
F1 B1 F2 111.4(8) . .
F4 B1 F3 111.1(7) . .
F1 B1 F3 111.7(7) . .
F2 B1 F3 108.3(6) . .
N10 C24 H24A 109.5 . .
N10 C24 H24B 109.5 . .
H24A C24 H24B 109.5 . .
N10 C24 H24C 109.5 . .
H24A C24 H24C 109.5 . .
H24B C24 H24C 109.5 . .
O2 N10 O1 120.5(10) . .
O2 N10 C24 116.8(10) . .
O1 N10 C24 122.6(11) . .
N11 C25 H25A 109.5 . .
N11 C25 H25B 109.5 . .
H25A C25 H25B 109.5 . .
N11 C25 H25C 109.5 . .
H25A C25 H25C 109.5 . .
H25B C25 H25C 109.5 . .
O3 N11 O4 119.6(12) . .
O3 N11 C25 122.0(10) . .
O4 N11 C25 118.0(11) . .
N12 C26 H26A 109.5 . .
N12 C26 H26B 109.5 . .
H26A C26 H26B 109.5 . .
N12 C26 H26C 109.5 . .
H26A C26 H26C 109.5 . .
H26B C26 H26C 109.5 . .
O5 N12 O5 125.8(10) 2_565 .
O5 N12 C26 117.1(5) 2_565 .
O5 N12 C26 117.1(5) . .
F8A B2 F7 137.7(11) . .
F6 B2 F7 111.3(10) . .
F8A B2 F6A 128.8(11) . .
F6 B2 F6A 155.6(12) . .
F8A B2 F8 70.3(9) . .
F6 B2 F8 108.8(10) . .
F7 B2 F8 115.3(11) . .
F8A B2 F7A 114.6(11) . .
F6A B2 F7A 105.0(11) . .
F8 B2 F7A 156.4(13) . .
F8A B2 F5 107.6(9) . .
F6 B2 F5 105.9(8) . .
F7 B2 F5 110.9(9) . .
F6A B2 F5 98.3(9) . .
F8 B2 F5 103.9(9) . .
F7A B2 F5 96.5(9) . .

loop_
_geom_bond_atom_site_label_1
_geom_bond_atom_site_label_2
_geom_bond_distance
_geom_bond_site_symmetry_2
Co1 N2 2.083(4) .
Co1 N8 2.094(4) 8_756
Co1 N1 2.140(4) .
Co1 N9 2.142(4) 8_756
Co1 N5 2.183(4) 8_756
Co1 N4 2.199(4) .
N1 C1 1.344(6) .
N1 C5 1.376(6) .
C1 C2 1.382(9) .
C1 H1 0.9500 .
C2 C3 1.389(9) .
C2 H2 0.9500 .
C3 C4 1.386(9) .
C3 H3 0.9500 .
C4 C5 1.380(7) .
C4 H4 0.9500 .
C5 C6 1.456(7) .
C6 N2 1.284(6) .
C6 H6 0.9500 .
N2 N3 1.372(5) .
N3 C8 1.348(6) .
N3 C7 1.484(6) .
C7 H7A 0.9800 .
C7 H7B 0.9800 .
C7 H7C 0.9800 .
C8 N6 1.321(6) .
C8 N4 1.371(5) .
N4 C9 1.328(6) .
C9 N5 1.351(6) .
C9 C11 1.483(6) .
N5 C10 1.366(5) .
N5 Co1 2.183(4) 7_576
C10 N6 1.322(6) .
C10 N7 1.361(5) .
C11 C12 1.375(7) .
C11 C16 1.393(7) .
C12 C13 1.381(8) .
C12 H12 0.9500 .
C13 C14 1.354(11) .
C13 H13 0.9500 .
C14 C15 1.416(12) .
C14 H14 0.9500 .
C15 C16 1.392(8) .
C15 H15 0.9500 .
C16 H16 0.9500 .
N7 N8 1.363(5) .
N7 C17 1.468(6) .
C17 H17A 0.9800 .
C17 H17B 0.9800 .
C17 H17C 0.9800 .
N8 C18 1.265(6) .
N8 Co1 2.094(4) 7_576
C18 C19 1.450(7) .
C18 H18 0.9500 .
C19 N9 1.379(6) .
C19 C23 1.386(7) .
N9 C20 1.333(7) .
N9 Co1 2.142(4) 7_576
C20 C21 1.399(8) .
C20 H20 0.9500 .
C21 C22 1.337(9) .
C21 H21 0.9500 .
C22 C23 1.369(8) .
C22 H22 0.9500 .
C23 H23 0.9500 .
B1 F4 1.340(11) .
B1 F1 1.348(10) .
B1 F2 1.366(10) .
B1 F3 1.379(8) .
C24 N10 1.438(16) .
C24 H24A 0.9800 .
C24 H24B 0.9800 .
C24 H24C 0.9800 .
N10 O2 1.207(9) .
N10 O1 1.233(9) .
C25 N11 1.513(16) .
C25 H25A 0.9800 .
C25 H25B 0.9800 .
C25 H25C 0.9800 .
N11 O3 1.200(12) .
N11 O4 1.218(11) .
C26 N12 1.518(13) .
C26 H26A 0.9800 .
C26 H26B 0.9800 .
C26 H26C 0.9800 .
N12 O5 1.216(7) 2_565
N12 O5 1.216(7) .
B2 F8A 1.237(11) .
B2 F6 1.328(11) .
B2 F7 1.336(11) .
B2 F6A 1.345(12) .
B2 F8 1.396(12) .
B2 F7A 1.447(13) .
B2 F5 1.481(10) .
